data_2310917
loop_
_publ_author_name
'Morosin, B.'
'Lingafelter, E.C.'

_publ_section_title
;
 The Crystal Structure of Cesium Tetrabromocuprate(II)
;
_journal_name_full 'Acta Crystallographica (1,1948-23,1967)'
_journal_page_first 807
_journal_page_last 809
_journal_volume 13
_journal_year 1960
_chemical_formula_sum 'Br4 Cs2 Cu'
_chemical_name_systematic 'Cs2 Cu Br4'
_space_group_IT_number 62
_symmetry_space_group_name_Hall '-P 2ac 2n'
_symmetry_space_group_name_H-M 'P n m a'
_cell_angle_alpha 90
_cell_angle_beta 90
_cell_angle_gamma 90
_cell_formula_units_Z 4
_cell_length_a 10.195
_cell_length_b 7.965
_cell_length_c 12.936
_cell_volume 1050.444
_citation_journal_id_ASTM ACCRA9
_cod_data_source_file Morosin_ACCRA9_1960_1032.cif
_cod_data_source_block Br4Cs2Cu1
_cod_original_formula_sum 'Br4 Cs2 Cu1'
_cod_database_code 2310917

loop_
_symmetry_equiv_pos_as_xyz
x,y,z
-x+1/2,-y,z+1/2
x+1/2,-y+1/2,-z+1/2
-x,y+1/2,-z
-x,-y,-z
x-1/2,y,-z-1/2
-x-1/2,y-1/2,z-1/2
x,-y-1/2,z

loop_
_atom_site_label
_atom_site_type_symbol
_atom_site_fract_x
_atom_site_fract_y
_atom_site_fract_z
_atom_site_occupancy
_atom_site_U_iso_or_equiv
Cs2 Cs+1 0.0049 0.25 0.6694 1 0.0
Cu1 Cu+2 0.2311 0.25 0.4187 1 0.0
Cs1 Cs+1 0.129 0.25 0.1058 1 0.0
Br3 Br-1 0.296 0.5138 0.3546 1 0.0
Br1 Br-1 0.001 0.25 0.3819 1 0.0
Br2 Br-1 0.344 0.25 0.5797 1 0.0
